data_2005020
loop_
_publ_author_name
'Siv\'y, J.'
'Kettmann, V.'
'Kost\'alov\'a, D.'
'Vr\'abel, V.'

_publ_section_title
;
 Oxyacanthine
;
_journal_issue 6
_journal_name_full 'Acta Crystallographica Section C'
_journal_page_first 1479
_journal_page_last 1482
_journal_paper_doi 10.1107/S0108270195015927
_journal_volume 52
_journal_year 1996
_chemical_formula_sum 'C37 H40 N2 O6'
_chemical_formula_weight 608.73
_space_group_IT_number 19
_symmetry_cell_setting orthorhombic
_symmetry_space_group_name_Hall 'P 2ac 2ab'
_symmetry_space_group_name_H-M 'P 21 21 21'
_atom_type_scat_source IntTabIV
_cell_angle_alpha 90
_cell_angle_beta 90
_cell_angle_gamma 90
_cell_formula_units_Z 4
_cell_length_a 10.749(6)
_cell_length_b 13.068(5)
_cell_length_c 22.643(9)
_cell_measurement_reflns_used 25
_cell_measurement_temperature 293
_cell_measurement_theta_max 18
_cell_measurement_theta_min 7
_cell_volume 3181(2)
_computing_cell_refinement 'Syntex P2~1~ software'
_computing_data_collection 'Syntex P2~1~ software'
_computing_data_reduction 'XP21 (Pavel\<ik, 1987)'
_computing_molecular_graphics 'ORTEPII (Johnson, 1971)'
_computing_structure_refinement 'SHELXL93 (Sheldrick, 1993)'
_computing_structure_solution 'MULTAN80 (Main et al., 1980)'
_diffrn_measurement_device 'Syntex P2~1~'
_diffrn_measurement_method '\q/2\q scans'
_diffrn_radiation_type MoK\a
_diffrn_radiation_wavelength 0.71073
_diffrn_reflns_av_R_equivalents 0.034
_diffrn_reflns_limit_h_max 13
_diffrn_reflns_limit_h_min 0
_diffrn_reflns_limit_k_max 17
_diffrn_reflns_limit_k_min 0
_diffrn_reflns_limit_l_max 29
_diffrn_reflns_limit_l_min 0
_diffrn_reflns_number 3353
_diffrn_reflns_theta_max 25
_diffrn_standards_decay_% 0
_diffrn_standards_interval_count 100
_diffrn_standards_number 2
_exptl_absorpt_coefficient_mu 0.080
_exptl_absorpt_correction_type none
_exptl_crystal_colour colourless
_exptl_crystal_density_diffrn 1.271
_exptl_crystal_density_meas 1.260(10)
_exptl_crystal_density_method 'pycnometry and flotation in CHBr~3~/hexane'
_exptl_crystal_description prism
_exptl_crystal_size_max 0.40
_exptl_crystal_size_mid 0.30
_exptl_crystal_size_min 0.25
_refine_diff_density_max 0.386
_refine_diff_density_min -0.178
_refine_ls_extinction_method none
_refine_ls_goodness_of_fit_all 1.228
_refine_ls_goodness_of_fit_obs 0.86
_refine_ls_hydrogen_treatment 'H-atom treatment: see text'
_refine_ls_number_parameters 482
_refine_ls_number_reflns 1833
_refine_ls_R_factor_obs 0.053
_refine_ls_shift/esd_max -0.119
_refine_ls_structure_factor_coef Fsqd
_refine_ls_weighting_details 'w = 1/[\s^2^(Fo^2^)+(0.0739P)^2^] where P=(Fo^2^+2Fc^2^)/3'
_refine_ls_weighting_scheme calc
_refine_ls_wR_factor_all 0.1077
_refine_ls_wR_factor_obs 0.055
_reflns_number_observed 1833
_reflns_number_total 3038
_reflns_observed_criterion I>2\s(I)
_cod_data_source_file ka1162.cif
_cod_data_source_block ka1162a
_cod_depositor_comments
;
The following automatic conversions were performed:

'_refine_ls_weighting_scheme' value 'calc w =
1/[\s^2^(Fo^2^)+(0.0739P)^2^] where P=(Fo^2^+2Fc^2^)/3' was changed
to 'calc'. New tag '_refine_ls_weighting_details' was created. The
value of the new tag was set to 'w = 1/[\s^2^(Fo^2^)+(0.0739P)^2^]
where P=(Fo^2^+2Fc^2^)/3'.

Automatic conversion script
Id: cif_fix_values 3143 2015-03-26 13:38:13Z robertas 
;
_cod_original_cell_volume 3181.0(10)
_cod_database_code 2005020

loop_
_symmetry_equiv_pos_as_xyz
x,y,z
1/2-x,-y,1/2+z
-x,1/2+y,1/2-z
1/2+x,1/2-y,-z

loop_
_atom_site_label
_atom_site_fract_x
_atom_site_fract_y
_atom_site_fract_z
_atom_site_U_iso_or_equiv
C(1) .3549(3) .0333(3) .4856(2) .0420(10)
N(2) .4169(3) .0413(2) .42770(10) .0480(10)
C(3) .5522(4) .0544(3) .4377(2) .0620(10)
C(4) .5817(4) .1537(4) .4699(2) .0610(10)
C(5) .5093(4) .2669(4) .5519(2) .0690(10)
C(6) .4253(5) .2950(3) .5940(2) .0660(10)
C(7) .3213(4) .2361(3) .6048(2) .0510(10)
C(8) .3015(3) .1507(3) .5700(2) .0430(10)
C(9) .3834(4) .1227(3) .5255(2) .0440(10)
C(10) .4914(4) .1804(3) .5172(2) .0540(10)
C(11) .3684(6) .1251(4) .3915(2) .0600(10)
O(6) .4146(7) .3855(10) .6273(6) .075(3)
O(106) .4763(12) .3735(15) .6282(8) .075(4)
C(12) .494(3) .467(2) .6121(15) .142(11)
C(112) .459(5) .466(2) .598(2) .124(14)
C(13) .2702(5) .2697(4) .7052(2) .080(2)
C(14) .3842(3) -.0705(3) .5138(2) .0500(10)
C(15) .2752(3) -0.1284(2) .5382(2) .0420(10)
C(16) .1704(4) -0.1476(3) .5044(2) .0530(10)
C(17) .0725(4) -0.2028(3) .5258(2) .0560(10)
C(18) .0747(4) -0.2378(3) .5824(2) .0520(10)
C(19) .1777(4) -0.2226(3) .6165(2) .0620(10)
C(20) .2782(4) -0.1687(3) .5937(2) .0550(10)
O(7) .2318(3) .2670(2) .64440(10) .0620(10)
O(8) .1943(2) .0930(2) .57180(10) .0500(10)
O(18) -.0219(3) -0.2930(2) .60670(10) .060
C(1') -0.2229(4) .0958(3) .6523(2) .0580(10)
N(2') -0.2971(3) .0876(3) .7057(2) .0760(10)
C(3') -0.2341(6) .1093(5) .7580(3) .112(2)
C(4') -0.1221(5) .0418(5) .7679(2) .0700(10)
C(5') .0872(5) .0304(3) .7208(2) .0620(10)
C(6') .1692(4) .0435(3) .6745(2) .0580(10)
C(7') .1221(4) .0808(3) .6217(2) .0480(10)
C(8') -.0023(4) .0980(3) .6155(2) .0450(10)
C(9') -.0850(4) .0811(3) .6617(2) .0460(10)
C(10') -.0376(4) .0499(3) .7153(2) .0570(10)
C(11') -0.4073(6) .1467(6) .7027(3) .133(2)
C(12') .3390(5) -.0236(5) .7287(2) .091(2)
C(14') -0.2744(4) .0211(3) .6062(2) .0590(10)
C(15') -0.2602(4) -.0900(3) .6190(2) .0510(10)
C(16') -0.1458(4) -0.1382(3) .6086(2) .0520(10)
C(17') -0.1313(4) -0.2405(3) .6166(2) .0510(10)
C(18') -0.2296(4) -0.3009(3) .6350(2) .0510(10)
C(19') -0.3404(5) -0.2543(3) .6478(2) .0590(10)
C(20') -0.3552(4) -0.1498(4) .6396(2) .0580(10)
O(6') .2940(3) .0259(2) .67630(10) .0650(10)
O(18') -0.2192(3) -0.4042(2) .64140(10) .0620(10)
H(1) .259(4) .032(3) .4803(13) .049(10)
H(2) .5949 .0540 .4000 .075
H(3) .5831 .0028 .4607 .075
H(4) .670(4) .156(4) .4866(19) .081(14)
H(5) .581(4) .211(3) .4425(18) .066(12)
H(6) .5802 .3065 .5462 .083
H(7) .289(5) .103(3) .3774(19) .071(14)
H(8) .384(4) .189(4) .410(2) .082(16)
H(9) .414(4) .126(3) .352(2) .079(14)
H(10) .4857 .5206 .6409 .213
H(11) .4706 .4930 .5739 .213
H(12) .5780 .4435 .6111 .213
H(13) .2017 .2914 .7294 .120
H(14) .3380 .3169 .7096 .120
H(15) .2964 .2027 .7172 .120
H(16) .4246 -0.1130 .4844 .060
H(17) .4433 -0.0596 .5455 .060
H(18) .1666 -0.1222 .4661 .063
H(19) .0044 -0.2165 .5018 .067
H(20) .175(4) -0.244(3) .6557(19) .064(13)
H(21) .3490 -0.1599 .6168 .067
H(22) -0.235(3) .169(3) .6356(15) .051(10)
H(23) -0.2910 .1011 .7909 .124
H(24) -0.2074 .1801 .7572 .134
H(25) -.077(3) .071(3) .8011(15) .039(9)
H(26) -0.143(5) -.025(5) .774(3) .13(2)
H(27) .115(3) .013(3) .7588(16) .042(10)
H(28) -.026(3) .128(3) .5775(16) .045(10)
H(29) -0.4509 .1311 .6669 .200
H(30) -0.3864 .2181 .7034 .200
H(31) -0.4593 .1309 .7360 .200
H(32) .4275 -0.0322 .7259 .137
H(33) .3000 -0.0893 .7326 .137
H(34) .3195 .0177 .7625 .137
H(35) -0.3623 .0354 .6011 .070
H(36) -0.2339 .0353 .5688 .070
H(37) -.077(3) -0.100(2) .5968(13) .035(9)
H(38) -0.408(4) -0.295(3) .6601(17) .064(12)
H(39) -0.4315 -0.1197 .6483 .070
H(40) -0.151(5) -0.4279(13) .6192(19) .093
H(41) .4922 .5210 .6206 .186
H(42) .3715 .4765 .5914 .186
H(43) .5007 .4622 .5603 .186

loop_
_geom_angle_atom_site_label_1
_geom_angle_atom_site_label_2
_geom_angle_atom_site_label_3
_geom_angle
_geom_angle_publ_flag
N(2) C(1) C(9) 112.7(4) yes
N(2) C(1) C(14) 109.9(4) yes
C(9) C(1) C(14) 113.3(9) yes
C(11) N(2) C(1) 113.0(4) yes
C(11) N(2) C(3) 110.4(5) yes
C(1) N(2) C(3) 108.4(4) yes
N(2) C(3) C(4) 112.1(5) yes
C(10) C(4) C(3) 114.2(5) yes
C(10) C(9) C(1) 120.4(5) yes
C(9) C(10) C(4) 120.8(4) yes
C(6) O(6) C(12) 117.2(13) yes
C(15) C(14) C(1) 116.1(4) yes
C(7) O(7) C(13) 115.5(4) yes
C(8) O(8) C(7') 123.9(4) yes
C(18) O(18) C(17') 116.5(3) yes
N(2') C(1') C(9') 114.3(5) yes
N(2') C(1') C(14') 108.8(4) yes
C(3') N(2') C(11') 109.7(6) yes
C(3') N(2') C(1') 115.2(4) yes
C(11') N(2') C(1') 112.3(5) yes
N(2') C(3') C(4') 113.3(6) yes
C(10') C(4') C(3') 108.9(5) yes
C(10') C(9') C(1') 121.6(5) yes
C(9') C(10') C(4') 119.7(4) yes
C(15') C(14') C(1') 116.8(4) yes
C(6') O(6') C(12') 115.6(5) yes

loop_
_geom_bond_atom_site_label_1
_geom_bond_atom_site_label_2
_geom_bond_distance
_geom_bond_publ_flag
C(1) N(2) 1.475(6) yes
C(1) C(9) 1.508(7) yes
C(1) C(14) 1.532(7) yes
N(2) C(11) 1.464(7) yes
N(2) C(3) 1.482(5) yes
C(3) C(4) 1.522(8) yes
C(4) C(10) 1.487(8) yes
C(6) O(106) 1.40(2) yes
C(6) O(6) 1.407(14) yes
C(7) O(7) 1.374(7) yes
C(8) O(8) 1.377(6) yes
C(9) C(10) 1.397(7) yes
O(6) C(12) 1.41(3) yes
O(106) C(112) 1.40(4) yes
C(13) O(7) 1.439(5) yes
C(14) C(15) 1.500(7) yes
C(18) O(18) 1.378(7) yes
O(8) C(7') 1.380(6) yes
O(18) C(17') 1.380(6) yes
C(1') N(2') 1.453(7) yes
C(1') C(9') 1.510(6) yes
C(1') C(14') 1.532(8) yes
N(2') C(3') 1.392(8) yes
N(2') C(11') 1.416(8) yes
C(3') C(4') 1.509(10) yes
C(4') C(10') 1.501(8) yes
C(6') O(6') 1.361(5) yes
C(9') C(10') 1.379(7) yes
C(12') O(6') 1.436(7) yes
C(14') C(15') 1.489(6) yes
C(18') O(18') 1.362(5) yes
C(5) C(6) 1.364(8) no
C(5) C(10) 1.389(7) no
C(6) C(7) 1.379(7) no
C(8) C(9) 1.387(7) no
C(15) C(20) 1.364(6) no
C(15) C(16) 1.384(7) no
C(16) C(17) 1.365(7) no
C(17) C(18) 1.361(6) no
C(18) C(19) 1.365(7) no
C(19) C(20) 1.389(8) no
C(5') C(10') 1.371(6) no
C(5') C(6') 1.380(8) no
C(6') C(7') 1.388(7) no
C(7') C(8') 1.363(6) no
C(8') C(9') 1.390(7) no
C(15') C(20') 1.367(8) no
C(15') C(16') 1.401(7) no
C(16') C(17') 1.358(6) no
C(17') C(18') 1.383(7) no
C(18') C(19') 1.369(7) no
C(19') C(20') 1.387(7) no

loop_
_geom_torsion_atom_site_label_1
_geom_torsion_atom_site_label_2
_geom_torsion_atom_site_label_3
_geom_torsion_atom_site_label_4
_geom_torsion
_geom_torsion_publ_flag
C(9) C(1) N(2) C(3) 55.0(5) yes
C(1) N(2) C(3) C(4) -63.6(5) yes
N(2) C(3) C(4) C(10) 39.0(6) yes
N(2) C(1) C(9) C(10) -23.7(5) yes
C(1) C(9) C(10) C(4) -1.3(5) yes
C(3) C(4) C(10) C(9) -6.3(6) yes
C(5) C(6) O(6) C(12) 8.(2) yes
C(5) C(6) O(106) C(112) 82(6) yes
N(2) C(1) C(14) C(15) -132.1(4) yes
C(9) C(1) C(14) C(15) 100.9(5) yes
C(1) C(14) C(15) C(16) 52.4(6) yes
C(6) C(7) O(7) C(13) -67.2(6) yes
C(7) C(8) O(8) C(7') -30.4(5) yes
C(17) C(18) O(18) C(17') -69.2(6) yes
C(9') C(1') N(2') C(3') 25.0(6) yes
C(1') N(2') C(3') C(4') -58.1(7) yes
N(2') C(3') C(4') C(10') 55.4(7) yes
C(8) O(8) C(7') C(8') 130.0(4) yes
C(8) O(8) C(7') C(6') -56.1(5) yes
N(2') C(1') C(9') C(10') 7.7(6) yes
C(1') C(9') C(10') C(4') -7.2(6) yes
C(3') C(4') C(10') C(9') -22.5(7) yes
N(2') C(1') C(14') C(15') -67.5(6) yes
C(9') C(1') C(14') C(15') 59.6(6) yes
C(1') C(14') C(15') C(16') -79.6(6) yes
C(18) O(18) C(17') C(16') -5.4(6) yes
C(5') C(6') O(6') C(12') 9.0(6) yes
